data_4303714
loop_
_publ_author_name
'Daopeng Zhang'
'Hailong Wang'
'Yuting Chen'
'Zhong-Hai Ni'
'Laijin Tian'
'Jianzhuang Jiang'

_publ_section_title
;
Hydrogen-Bond Directed Cyanide-Bridged Molecular Magnets Derived from
Polycyanidemetalates and Schiff Base Manganese(III) Compounds: Synthesis,
Structures, and Magnetic Properties
;
_journal_name_full 'Inorganic Chemistry'
_journal_page_first 11215
_journal_page_last 11225
_journal_paper_doi 10.1021/ic901530p
_journal_volume 48
_journal_year 2009
_chemical_formula_sum 'C46 H44.5 Cr K Mn2 N11.5 O9'
_chemical_formula_weight 1103.41
_chemical_name_systematic
; 
 ? 
;
_space_group_IT_number 14
_symmetry_cell_setting monoclinic
_symmetry_space_group_name_Hall '-P 2ybc'
_symmetry_space_group_name_H-M 'P 1 21/c 1'
_atom_sites_solution_hydrogens geom
_atom_sites_solution_primary direct
_atom_sites_solution_secondary difmap
_audit_creation_method SHELXL-97
_cell_angle_alpha 90.00
_cell_angle_beta 101.881(4)
_cell_angle_gamma 90.00
_cell_formula_units_Z 4
_cell_length_a 16.061(3)
_cell_length_b 12.552(3)
_cell_length_c 27.579(6)
_cell_measurement_temperature 293(2)
_cell_volume 5441(2)
_computing_cell_refinement 'Bruker SMART'
_computing_data_collection 'Bruker SMART'
_computing_data_reduction 'Bruker SAINT'
_computing_molecular_graphics 'Bruker SHELXTL'
_computing_publication_material 'Bruker SHELXTL'
_computing_structure_refinement 'SHELXL-97 (Sheldrick, 1997)'
_computing_structure_solution 'SHELXS-97 (Sheldrick, 1990)'
_diffrn_ambient_temperature 293(2)
_diffrn_measured_fraction_theta_full 0.994
_diffrn_measured_fraction_theta_max 0.994
_diffrn_measurement_device_type 'CCD area detector'
_diffrn_measurement_method 'phi and omega scans'
_diffrn_radiation_monochromator graphite
_diffrn_radiation_source 'fine-focus sealed tube'
_diffrn_radiation_type MoK\a
_diffrn_radiation_wavelength 0.71073
_diffrn_reflns_av_R_equivalents 0.0711
_diffrn_reflns_av_sigmaI/netI 0.0877
_diffrn_reflns_limit_h_max 18
_diffrn_reflns_limit_h_min -19
_diffrn_reflns_limit_k_max 9
_diffrn_reflns_limit_k_min -14
_diffrn_reflns_limit_l_max 29
_diffrn_reflns_limit_l_min -32
_diffrn_reflns_number 25992
_diffrn_reflns_theta_full 25.01
_diffrn_reflns_theta_max 25.01
_diffrn_reflns_theta_min 1.79
_exptl_absorpt_coefficient_mu 0.790
_exptl_absorpt_correction_T_max 0.9043
_exptl_absorpt_correction_T_min 0.8517
_exptl_absorpt_correction_type multi-scan
_exptl_absorpt_process_details sadabs
_exptl_crystal_colour red-brown
_exptl_crystal_density_diffrn 1.347
_exptl_crystal_density_method 'not measured'
_exptl_crystal_description block
_exptl_crystal_F_000 2264
_exptl_crystal_size_max 0.21
_exptl_crystal_size_mid 0.15
_exptl_crystal_size_min 0.13
_refine_diff_density_max 1.170
_refine_diff_density_min -0.808
_refine_diff_density_rms 0.116
_refine_ls_extinction_method none
_refine_ls_goodness_of_fit_ref 1.032
_refine_ls_hydrogen_treatment none
_refine_ls_matrix_type full
_refine_ls_number_parameters 650
_refine_ls_number_reflns 9536
_refine_ls_number_restraints 0
_refine_ls_restrained_S_all 1.032
_refine_ls_R_factor_all 0.1367
_refine_ls_R_factor_gt 0.0800
_refine_ls_shift/su_max 0.083
_refine_ls_shift/su_mean 0.000
_refine_ls_structure_factor_coef Fsqd
_refine_ls_weighting_details 'calc w=1/[\s^2^(Fo^2^)+(0.1267P)^2^+15.0177P] where P=(Fo^2^+2Fc^2^)/3'
_refine_ls_weighting_scheme calc
_refine_ls_wR_factor_gt 0.2232
_refine_ls_wR_factor_ref 0.2665
_reflns_number_gt 5190
_reflns_number_total 9536
_reflns_threshold_expression >2sigma(I)
_cod_data_source_file ic901530p_si_002.cif
_cod_data_source_block platon
_cod_depositor_comments
;
The following automatic conversions were performed:
'_exptl_absorpt_correction_type' value 'Multi-scan' changed to
'multi-scan' according to
'/home/saulius/struct/CIF-dictionaries/cif_core.dic' dictionary named
'cif_core.dic' version 2.4.1 from 2010-06-29.

Automatic conversion script
Id: cif_fix_enum 1527 2010-12-29 10:47:43Z saulius 
;
_cod_original_formula_sum 'C46 H44.50 Cr K Mn2 N11.50 O9'
_cod_database_code 4303714

loop_
_symmetry_equiv_pos_as_xyz
'x, y, z'
'-x, y+1/2, -z+1/2'
'-x, -y, -z'
'x, -y-1/2, z-1/2'

loop_
_atom_site_label
_atom_site_type_symbol
_atom_site_fract_x
_atom_site_fract_y
_atom_site_fract_z
_atom_site_U_iso_or_equiv
_atom_site_adp_type
_atom_site_occupancy
_atom_site_symmetry_multiplicity
_atom_site_calc_flag
_atom_site_refinement_flags
_atom_site_disorder_assembly
_atom_site_disorder_group
Cr1 Cr 0.25028(7) 0.87947(8) 0.24927(4) 0.0304(3) Uani 1 1 d . . .
Mn1 Mn 0.57460(6) 0.72867(7) 0.26927(4) 0.0298(3) Uani 1 1 d . . .
Mn2 Mn -0.07222(6) 1.03097(7) 0.23094(4) 0.0297(3) Uani 1 1 d . . .
K1 K 0.75051(12) 0.88565(17) 0.25166(7) 0.0586(5) Uani 1 1 d . . .
O1 O 0.6412(3) 0.8283(3) 0.31091(17) 0.0320(11) Uani 1 1 d . . .
O2 O 0.5877(3) 0.8037(3) 0.21230(18) 0.0337(11) Uani 1 1 d . . .
O3 O 0.6357(3) 0.9301(4) 0.14940(19) 0.0462(13) Uani 1 1 d . . .
O4 O 0.7033(3) 1.0076(4) 0.34709(19) 0.0450(13) Uani 1 1 d . . .
O5 O -0.0821(3) 0.9575(3) 0.28885(17) 0.0332(11) Uani 1 1 d . . .
O6 O -0.1398(3) 0.9308(3) 0.19068(17) 0.0315(11) Uani 1 1 d . . .
O7 O -0.1329(3) 0.8376(4) 0.35437(19) 0.0477(13) Uani 1 1 d . . .
O8 O -0.2051(3) 0.7512(4) 0.15546(19) 0.0467(13) Uani 1 1 d . . .
O9 O 0.1174(3) 0.8824(4) 0.04888(19) 0.256(8) Uani 1 1 d R . .
H9 H 0.1666 0.8839 0.0647 0.383 Uiso 1 1 d R . .
N1 N 0.4495(4) 0.8103(5) 0.2752(2) 0.0426(16) Uani 1 1 d . . .
N2 N 0.0525(4) 0.9488(4) 0.2239(2) 0.0429(16) Uani 1 1 d . . .
N3 N 0.1978(4) 0.6306(5) 0.2580(3) 0.0473(17) Uani 1 1 d . . .
N4 N 0.3006(4) 1.1267(5) 0.2397(3) 0.0493(17) Uani 1 1 d . . .
N5 N 0.2395(7) 0.8827(7) 0.3642(3) 0.091(3) Uani 1 1 d . . .
N6 N 0.2581(6) 0.8723(7) 0.1333(3) 0.082(3) Uani 1 1 d . . .
N7 N 0.5663(3) 0.6348(4) 0.3253(2) 0.0330(14) Uani 1 1 d . . .
N8 N 0.5074(4) 0.6163(4) 0.2301(3) 0.0383(15) Uani 1 1 d . . .
N9 N -0.0041(4) 1.1456(4) 0.2685(3) 0.0386(15) Uani 1 1 d . . .
N10 N -0.0678(4) 1.1237(4) 0.1733(3) 0.0379(15) Uani 1 1 d . . .
N11 N 0.4152(12) 1.0116(13) 0.0235(5) 0.155(6) Uani 1 1 d . . .
N12 N 0.9297(14) 0.2525(17) 0.0301(7) 0.084(6) Uani 0.50 1 d P . .
C1 C 0.3802(4) 0.8358(5) 0.2669(3) 0.0357(17) Uani 1 1 d . . .
C2 C 0.1227(4) 0.9212(5) 0.2313(3) 0.0357(17) Uani 1 1 d . . .
C3 C 0.2181(4) 0.7174(6) 0.2529(3) 0.0375(17) Uani 1 1 d . . .
C4 C 0.2811(4) 1.0400(5) 0.2447(3) 0.0349(17) Uani 1 1 d . . .
C5 C 0.2450(5) 0.8846(6) 0.3234(3) 0.048(2) Uani 1 1 d . . .
C6 C 0.2561(5) 0.8721(6) 0.1748(4) 0.049(2) Uani 1 1 d . . .
C7 C 0.6245(5) 0.7618(6) 0.3911(3) 0.0427(19) Uani 1 1 d . . .
C8 C 0.6480(4) 0.8408(5) 0.3591(3) 0.0314(16) Uani 1 1 d . . .
C9 C 0.6818(5) 0.9379(6) 0.3810(3) 0.0385(17) Uani 1 1 d . . .
C10 C 0.6914(6) 0.9563(7) 0.4305(3) 0.056(2) Uani 1 1 d . . .
H10A H 0.7117 1.0218 0.4436 0.067 Uiso 1 1 calc R . .
C11 C 0.6708(7) 0.8766(8) 0.4620(3) 0.073(3) Uani 1 1 d . . .
H11 H 0.6797 0.8882 0.4960 0.087 Uiso 1 1 calc R . .
C12 C 0.6373(7) 0.7817(8) 0.4422(3) 0.068(3) Uani 1 1 d . . .
H12 H 0.6228 0.7296 0.4630 0.081 Uiso 1 1 calc R . .
C13 C 0.5873(5) 0.6604(6) 0.3709(3) 0.0447(19) Uani 1 1 d . . .
H13 H 0.5781 0.6095 0.3937 0.054 Uiso 1 1 calc R . .
C14 C 0.7277(6) 1.1143(6) 0.3651(4) 0.061(2) Uani 1 1 d . . .
H14A H 0.6860 1.1419 0.3821 0.092 Uiso 1 1 calc R . .
H14B H 0.7312 1.1597 0.3375 0.092 Uiso 1 1 calc R . .
H14C H 0.7821 1.1117 0.3874 0.092 Uiso 1 1 calc R . .
C15 C 0.5284(5) 0.6749(7) 0.1496(3) 0.050(2) Uani 1 1 d . . .
C16 C 0.5695(4) 0.7710(6) 0.1656(3) 0.0366(17) Uani 1 1 d . . .
C17 C 0.5943(5) 0.8388(7) 0.1298(3) 0.0455(19) Uani 1 1 d . . .
C18 C 0.5764(6) 0.8123(9) 0.0800(3) 0.066(3) Uani 1 1 d . . .
H18 H 0.5913 0.8590 0.0570 0.079 Uiso 1 1 calc R . .
C19 C 0.5368(8) 0.7177(11) 0.0641(4) 0.091(4) Uani 1 1 d . . .
H19 H 0.5255 0.7000 0.0307 0.109 Uiso 1 1 calc R . .
C20 C 0.5142(7) 0.6497(9) 0.0983(4) 0.083(3) Uani 1 1 d . . .
H20 H 0.4888 0.5850 0.0875 0.099 Uiso 1 1 calc R . .
C21 C 0.4977(5) 0.6025(6) 0.1826(3) 0.049(2) Uani 1 1 d . . .
H21 H 0.4691 0.5418 0.1689 0.059 Uiso 1 1 calc R . .
C22 C 0.6441(6) 1.0160(8) 0.1157(4) 0.070(3) Uani 1 1 d . . .
H22A H 0.6813 0.9941 0.0943 0.104 Uiso 1 1 calc R . .
H22B H 0.6675 1.0775 0.1343 0.104 Uiso 1 1 calc R . .
H22C H 0.5892 1.0332 0.0961 0.104 Uiso 1 1 calc R . .
C23 C 0.5327(5) 0.5277(5) 0.3095(3) 0.044(2) Uani 1 1 d . . .
H23A H 0.5060 0.4960 0.3345 0.053 Uiso 1 1 calc R . .
H23B H 0.5783 0.4813 0.3041 0.053 Uiso 1 1 calc R . .
C24 C 0.4672(5) 0.5435(6) 0.2610(3) 0.046(2) Uani 1 1 d . . .
H24A H 0.4534 0.4759 0.2443 0.055 Uiso 1 1 calc R . .
H24B H 0.4154 0.5747 0.2676 0.055 Uiso 1 1 calc R . .
C25 C -0.0268(5) 1.0925(6) 0.3499(3) 0.047(2) Uani 1 1 d . . .
C26 C -0.0668(4) 0.9949(6) 0.3352(3) 0.0344(16) Uani 1 1 d . . .
C27 C -0.0925(5) 0.9314(6) 0.3720(3) 0.0457(19) Uani 1 1 d . . .
C28 C -0.0773(6) 0.9646(8) 0.4202(3) 0.066(3) Uani 1 1 d . . .
H28 H -0.0946 0.9222 0.4440 0.079 Uiso 1 1 calc R . .
C29 C -0.0360(7) 1.0620(9) 0.4347(4) 0.074(3) Uani 1 1 d . . .
H29 H -0.0251 1.0831 0.4677 0.088 Uiso 1 1 calc R . .
C30 C -0.0127(6) 1.1235(8) 0.4003(4) 0.068(3) Uani 1 1 d . . .
H30 H 0.0135 1.1885 0.4097 0.082 Uiso 1 1 calc R . .
C31 C 0.0039(5) 1.1616(6) 0.3151(3) 0.050(2) Uani 1 1 d . . .
H31 H 0.0320 1.2234 0.3279 0.060 Uiso 1 1 calc R . .
C32 C -0.1426(6) 0.7558(8) 0.3893(3) 0.065(3) Uani 1 1 d . . .
H32A H -0.0878 0.7370 0.4086 0.098 Uiso 1 1 calc R . .
H32B H -0.1685 0.6942 0.3718 0.098 Uiso 1 1 calc R . .
H32C H -0.1781 0.7817 0.4108 0.098 Uiso 1 1 calc R . .
C33 C -0.1311(5) 0.9977(6) 0.1095(3) 0.0453(19) Uani 1 1 d . . .
C34 C -0.1504(4) 0.9195(5) 0.1424(3) 0.0326(16) Uani 1 1 d . . .
C35 C -0.1867(5) 0.8205(6) 0.1217(3) 0.0401(18) Uani 1 1 d . . .
C36 C -0.2028(6) 0.8037(8) 0.0711(3) 0.062(2) Uani 1 1 d . . .
H36 H -0.2258 0.7395 0.0578 0.074 Uiso 1 1 calc R . .
C37 C -0.1835(7) 0.8866(9) 0.0391(4) 0.075(3) Uani 1 1 d . . .
H37 H -0.1953 0.8770 0.0050 0.091 Uiso 1 1 calc R . .
C38 C -0.1483(6) 0.9783(8) 0.0588(3) 0.068(3) Uani 1 1 d . . .
H38 H -0.1350 1.0305 0.0377 0.082 Uiso 1 1 calc R . .
C39 C -0.0926(5) 1.0984(6) 0.1277(3) 0.0432(19) Uani 1 1 d . . .
H39 H -0.0854 1.1488 0.1042 0.052 Uiso 1 1 calc R . .
C40 C -0.2325(6) 0.6454(6) 0.1378(3) 0.060(2) Uani 1 1 d . . .
H40A H -0.2898 0.6486 0.1190 0.089 Uiso 1 1 calc R . .
H40B H -0.2301 0.5985 0.1656 0.089 Uiso 1 1 calc R . .
H40C H -0.1957 0.6190 0.1172 0.089 Uiso 1 1 calc R . .
C41 C 0.0331(5) 1.2177(6) 0.2356(3) 0.048(2) Uani 1 1 d . . .
H41A H 0.0844 1.1866 0.2283 0.057 Uiso 1 1 calc R . .
H41B H 0.0475 1.2860 0.2516 0.057 Uiso 1 1 calc R . .
C42 C -0.0328(5) 1.2316(6) 0.1890(3) 0.048(2) Uani 1 1 d . . .
H42A H -0.0779 1.2782 0.1949 0.058 Uiso 1 1 calc R . .
H42B H -0.0075 1.2630 0.1633 0.058 Uiso 1 1 calc R . .
C43 C 0.0680(13) 0.943(2) 0.0731(8) 0.240(14) Uani 1 1 d . . .
H43A H 0.0671 0.9163 0.1055 0.361 Uiso 1 1 d R . .
H43B H 0.0112 0.9446 0.0535 0.361 Uiso 1 1 d R . .
H43C H 0.0910 1.0141 0.0758 0.361 Uiso 1 1 d R . .
C45 C 0.3192(15) 0.8298(19) 0.0237(8) 0.208(10) Uani 1 1 d . . .
H45A H 0.3121 0.8135 0.0566 0.312 Uiso 1 1 d R . .
H45B H 0.3472 0.7715 0.0112 0.312 Uiso 1 1 d R . .
H45C H 0.2645 0.8413 0.0026 0.312 Uiso 1 1 d R . .
C46 C 0.3656(15) 0.9252(19) 0.0250(7) 0.157(7) Uani 1 1 d . . .
C47 C 0.834(2) 0.413(3) 0.0390(10) 0.142(13) Uani 0.50 1 d P . .
H47A H 0.8473 0.4235 0.0743 0.213 Uiso 0.50 1 d PR . .
H47B H 0.7739 0.4046 0.0280 0.213 Uiso 0.50 1 d PR . .
H47C H 0.8525 0.4746 0.0231 0.213 Uiso 0.50 1 d PR . .
C48 C 0.879(3) 0.317(3) 0.0380(14) 0.140(13) Uani 0.50 1 d P . .

loop_
_atom_site_aniso_label
_atom_site_aniso_U_11
_atom_site_aniso_U_22
_atom_site_aniso_U_33
_atom_site_aniso_U_23
_atom_site_aniso_U_13
_atom_site_aniso_U_12
Cr1 0.0202(5) 0.0145(5) 0.0587(7) 0.0014(5) 0.0130(5) 0.0001(4)
Mn1 0.0257(6) 0.0149(5) 0.0502(7) 0.0015(4) 0.0106(5) -0.0029(4)
Mn2 0.0249(6) 0.0137(5) 0.0519(7) 0.0007(4) 0.0114(5) -0.0027(4)
K1 0.0359(9) 0.0805(14) 0.0624(12) 0.0035(10) 0.0172(8) -0.0238(9)
O1 0.033(3) 0.022(2) 0.043(3) 0.001(2) 0.012(2) -0.004(2)
O2 0.029(3) 0.020(2) 0.054(3) 0.005(2) 0.013(2) -0.0022(19)
O3 0.045(3) 0.045(3) 0.052(3) 0.008(3) 0.017(3) 0.001(3)
O4 0.052(3) 0.023(3) 0.060(3) -0.008(2) 0.013(3) -0.009(2)
O5 0.035(3) 0.019(2) 0.048(3) 0.001(2) 0.012(2) 0.000(2)
O6 0.031(3) 0.023(3) 0.042(3) 0.001(2) 0.013(2) -0.005(2)
O7 0.052(3) 0.034(3) 0.060(3) 0.009(3) 0.018(3) 0.004(3)
O8 0.054(3) 0.026(3) 0.062(4) -0.002(2) 0.015(3) -0.010(2)
O9 0.30(2) 0.29(2) 0.191(15) 0.018(14) 0.073(15) 0.017(18)
N1 0.028(4) 0.032(4) 0.069(5) 0.004(3) 0.014(3) 0.002(3)
N2 0.030(4) 0.021(3) 0.080(5) 0.002(3) 0.017(3) 0.006(3)
N3 0.042(4) 0.019(3) 0.083(5) -0.008(3) 0.020(3) -0.011(3)
N4 0.048(4) 0.027(4) 0.078(5) 0.001(3) 0.027(4) -0.004(3)
N5 0.146(10) 0.069(6) 0.069(6) 0.001(5) 0.044(6) 0.002(6)
N6 0.113(8) 0.074(6) 0.064(6) 0.006(4) 0.027(5) 0.017(5)
N7 0.022(3) 0.019(3) 0.060(4) 0.004(3) 0.013(3) -0.001(2)
N8 0.030(3) 0.020(3) 0.066(5) -0.002(3) 0.015(3) -0.006(2)
N9 0.027(3) 0.019(3) 0.072(5) -0.004(3) 0.013(3) -0.002(2)
N10 0.033(3) 0.017(3) 0.067(5) 0.009(3) 0.020(3) -0.001(2)
N11 0.220(18) 0.143(14) 0.100(9) -0.009(9) 0.033(10) 0.045(12)
N12 0.086(15) 0.079(14) 0.084(13) 0.032(11) 0.011(11) -0.002(11)
C1 0.027(4) 0.016(4) 0.067(5) 0.002(3) 0.019(4) -0.005(3)
C2 0.024(4) 0.020(4) 0.065(5) 0.007(3) 0.015(3) 0.006(3)
C3 0.027(4) 0.029(4) 0.060(5) 0.000(3) 0.017(3) 0.002(3)
C4 0.019(3) 0.023(4) 0.062(5) -0.001(3) 0.009(3) 0.000(3)
C5 0.056(5) 0.025(4) 0.064(6) 0.000(4) 0.016(4) -0.001(3)
C6 0.053(5) 0.023(4) 0.072(6) 0.004(4) 0.016(5) -0.002(3)
C7 0.040(4) 0.036(4) 0.054(5) 0.007(4) 0.013(4) -0.005(3)
C8 0.025(4) 0.019(4) 0.053(5) 0.003(3) 0.012(3) 0.003(3)
C9 0.037(4) 0.027(4) 0.049(5) 0.002(3) 0.003(3) -0.003(3)
C10 0.066(6) 0.045(5) 0.055(6) -0.010(4) 0.006(4) -0.007(4)
C11 0.096(8) 0.073(7) 0.045(6) 0.001(5) 0.005(5) -0.016(6)
C12 0.091(8) 0.059(6) 0.056(6) 0.014(5) 0.025(5) -0.018(5)
C13 0.046(5) 0.033(4) 0.058(5) 0.018(4) 0.017(4) -0.001(4)
C14 0.070(6) 0.026(5) 0.088(7) -0.006(4) 0.017(5) -0.013(4)
C15 0.030(4) 0.056(5) 0.063(6) -0.013(4) 0.008(4) -0.012(4)
C16 0.029(4) 0.041(4) 0.040(4) -0.005(3) 0.007(3) 0.009(3)
C17 0.029(4) 0.056(5) 0.053(5) 0.004(4) 0.013(4) 0.001(4)
C18 0.059(6) 0.089(8) 0.052(6) 0.007(5) 0.015(5) -0.003(5)
C19 0.093(9) 0.131(11) 0.048(6) -0.022(6) 0.012(6) -0.046(8)
C20 0.069(7) 0.100(9) 0.075(7) -0.043(6) 0.005(6) -0.029(6)
C21 0.029(4) 0.036(5) 0.083(7) -0.014(4) 0.012(4) -0.009(3)
C22 0.065(6) 0.066(7) 0.083(7) 0.032(5) 0.028(5) 0.007(5)
C23 0.042(5) 0.017(4) 0.077(6) 0.003(4) 0.019(4) -0.003(3)
C24 0.038(5) 0.021(4) 0.083(6) -0.007(4) 0.023(4) -0.019(3)
C25 0.036(4) 0.047(5) 0.055(5) -0.008(4) 0.005(4) -0.003(4)
C26 0.025(4) 0.032(4) 0.046(5) -0.002(3) 0.005(3) 0.001(3)
C27 0.039(4) 0.047(5) 0.051(5) -0.002(4) 0.009(4) 0.009(4)
C28 0.064(6) 0.080(7) 0.056(6) 0.003(5) 0.016(5) 0.009(5)
C29 0.079(7) 0.082(8) 0.057(6) -0.015(5) 0.010(5) -0.012(6)
C30 0.065(6) 0.067(7) 0.069(7) -0.022(5) 0.008(5) -0.018(5)
C31 0.041(5) 0.028(4) 0.080(7) -0.012(4) 0.009(4) -0.005(4)
C32 0.059(6) 0.067(6) 0.075(7) 0.027(5) 0.025(5) 0.004(5)
C33 0.044(5) 0.045(5) 0.047(5) 0.006(4) 0.011(4) -0.002(4)
C34 0.021(3) 0.030(4) 0.047(5) 0.006(3) 0.009(3) 0.001(3)
C35 0.039(4) 0.035(4) 0.046(5) -0.001(3) 0.009(3) -0.001(3)
C36 0.061(6) 0.064(6) 0.063(6) -0.013(5) 0.017(5) -0.009(5)
C37 0.088(8) 0.092(8) 0.050(6) -0.002(5) 0.020(5) -0.006(6)
C38 0.077(7) 0.071(7) 0.057(6) 0.016(5) 0.017(5) -0.015(5)
C39 0.038(4) 0.034(4) 0.060(5) 0.016(4) 0.016(4) -0.004(3)
C40 0.077(6) 0.025(4) 0.079(6) -0.018(4) 0.020(5) -0.024(4)
C41 0.036(5) 0.023(4) 0.089(6) 0.001(4) 0.022(4) -0.004(3)
C42 0.040(5) 0.020(4) 0.091(7) 0.009(4) 0.029(4) -0.003(3)
C43 0.143(18) 0.37(4) 0.21(2) 0.05(2) 0.049(16) 0.14(2)
C45 0.20(2) 0.21(3) 0.22(2) 0.04(2) 0.060(19) -0.01(2)
C46 0.17(2) 0.128(18) 0.170(18) 0.035(15) 0.022(15) 0.040(15)
C47 0.15(3) 0.21(4) 0.08(2) 0.04(2) 0.056(19) -0.01(3)
C48 0.12(3) 0.13(3) 0.16(3) 0.02(3) 0.01(3) -0.03(2)

loop_
_atom_type_symbol
_atom_type_description
_atom_type_scat_dispersion_real
_atom_type_scat_dispersion_imag
_atom_type_scat_source
C C 0.0033 0.0016 'International Tables Vol C Tables 4.2.6.8 and 6.1.1.4'
H H 0.0000 0.0000 'International Tables Vol C Tables 4.2.6.8 and 6.1.1.4'
Cr Cr 0.3209 0.6236 'International Tables Vol C Tables 4.2.6.8 and 6.1.1.4'
K K 0.2009 0.2494 'International Tables Vol C Tables 4.2.6.8 and 6.1.1.4'
Mn Mn 0.3368 0.7283 'International Tables Vol C Tables 4.2.6.8 and 6.1.1.4'
N N 0.0061 0.0033 'International Tables Vol C Tables 4.2.6.8 and 6.1.1.4'
O O 0.0106 0.0060 'International Tables Vol C Tables 4.2.6.8 and 6.1.1.4'

loop_
_geom_angle_atom_site_label_1
_geom_angle_atom_site_label_2
_geom_angle_atom_site_label_3
_geom_angle
_geom_angle_site_symmetry_1
_geom_angle_site_symmetry_3
_geom_angle_publ_flag
C5 Cr1 C2 89.4(3) . . ?
C5 Cr1 C6 179.2(3) . . ?
C2 Cr1 C6 91.0(3) . . ?
C5 Cr1 C4 95.1(3) . . ?
C2 Cr1 C4 88.7(3) . . ?
C6 Cr1 C4 85.6(3) . . ?
C5 Cr1 C3 85.6(3) . . ?
C2 Cr1 C3 90.9(3) . . ?
C6 Cr1 C3 93.7(3) . . ?
C4 Cr1 C3 179.2(3) . . ?
C5 Cr1 C1 91.1(3) . . ?
C2 Cr1 C1 179.4(3) . . ?
C6 Cr1 C1 88.4(3) . . ?
C4 Cr1 C1 91.7(2) . . ?
C3 Cr1 C1 88.8(3) . . ?
O1 Mn1 O2 91.7(2) . . ?
O1 Mn1 N8 175.4(2) . . ?
O2 Mn1 N8 92.5(2) . . ?
O1 Mn1 N7 92.3(2) . . ?
O2 Mn1 N7 173.0(2) . . ?
N8 Mn1 N7 83.3(3) . . ?
O1 Mn1 N1 93.2(2) . . ?
O2 Mn1 N1 95.0(2) . . ?
N8 Mn1 N1 88.3(2) . . ?
N7 Mn1 N1 90.5(2) . . ?
O1 Mn1 N4 92.0(2) . 2_645 ?
O2 Mn1 N4 86.7(2) . 2_645 ?
N8 Mn1 N4 86.4(2) . 2_645 ?
N7 Mn1 N4 87.4(2) . 2_645 ?
N1 Mn1 N4 174.5(2) . 2_645 ?
O1 Mn1 K1 49.15(14) . . ?
O2 Mn1 K1 51.70(15) . . ?
N8 Mn1 K1 133.30(19) . . ?
N7 Mn1 K1 128.48(17) . . ?
N1 Mn1 K1 119.66(16) . . ?
N4 Mn1 K1 65.40(15) 2_645 . ?
O6 Mn2 O5 91.97(19) . . ?
O6 Mn2 N9 174.9(2) . . ?
O5 Mn2 N9 92.7(2) . . ?
O6 Mn2 N10 91.8(2) . . ?
O5 Mn2 N10 173.0(2) . . ?
N9 Mn2 N10 83.4(3) . . ?
O6 Mn2 N2 93.3(2) . . ?
O5 Mn2 N2 94.6(2) . . ?
N9 Mn2 N2 88.4(2) . . ?
N10 Mn2 N2 91.2(2) . . ?
O6 Mn2 N3 91.5(2) . 2 ?
O5 Mn2 N3 85.9(2) . 2 ?
N9 Mn2 N3 86.8(2) . 2 ?
N10 Mn2 N3 88.1(2) . 2 ?
N2 Mn2 N3 175.2(2) . 2 ?
O6 Mn2 K1 50.12(14) . 1_455 ?
O5 Mn2 K1 52.83(15) . 1_455 ?
N9 Mn2 K1 132.3(2) . 1_455 ?
N10 Mn2 K1 126.66(19) . 1_455 ?
N2 Mn2 K1 121.94(15) . 1_455 ?
N3 Mn2 K1 61.96(15) 2 1_455 ?
O1 K1 O6 176.63(16) . 1_655 ?
O1 K1 O2 58.20(14) . . ?
O6 K1 O2 120.29(15) 1_655 . ?
O1 K1 O5 123.28(15) . 1_655 ?
O6 K1 O5 58.04(14) 1_655 1_655 ?
O2 K1 O5 176.69(16) . 1_655 ?
O1 K1 O3 104.93(15) . . ?
O6 K1 O3 74.94(14) 1_655 . ?
O2 K1 O3 51.67(14) . . ?
O5 K1 O3 128.32(15) 1_655 . ?
O1 K1 O7 75.22(14) . 1_655 ?
O6 K1 O7 104.86(15) 1_655 1_655 ?
O2 K1 O7 128.12(15) . 1_655 ?
O5 K1 O7 51.83(14) 1_655 1_655 ?
O3 K1 O7 179.18(16) . 1_655 ?
O1 K1 N3 120.75(16) . 2_655 ?
O6 K1 N3 62.61(15) 1_655 2_655 ?
O2 K1 N3 123.67(16) . 2_655 ?
O5 K1 N3 58.68(15) 1_655 2_655 ?
O3 K1 N3 82.39(16) . 2_655 ?
O7 K1 N3 98.23(16) 1_655 2_655 ?
O1 K1 O4 49.96(13) . . ?
O6 K1 O4 133.18(14) 1_655 . ?
O2 K1 O4 97.52(14) . . ?
O5 K1 O4 85.34(14) 1_655 . ?
O3 K1 O4 117.22(15) . . ?
O7 K1 O4 63.51(14) 1_655 . ?
N3 K1 O4 74.01(15) 2_655 . ?
O1 K1 O8 127.62(14) . 1_655 ?
O6 K1 O8 49.22(13) 1_655 1_655 ?
O2 K1 O8 80.92(14) . 1_655 ?
O5 K1 O8 96.16(14) 1_655 1_655 ?
O3 K1 O8 63.32(14) . 1_655 ?
O7 K1 O8 115.93(15) 1_655 1_655 ?
N3 K1 O8 108.48(15) 2_655 1_655 ?
O4 K1 O8 177.50(13) . 1_655 ?
O1 K1 N4 60.49(15) . 2_645 ?
O6 K1 N4 116.14(16) 1_655 2_645 ?
O2 K1 N4 56.93(15) . 2_645 ?
O5 K1 N4 120.68(16) 1_655 2_645 ?
O3 K1 N4 97.50(16) . 2_645 ?
O7 K1 N4 81.87(16) 1_655 2_645 ?
N3 K1 N4 178.74(18) 2_655 2_645 ?
O4 K1 N4 107.12(15) . 2_645 ?
O8 K1 N4 70.40(14) 1_655 2_645 ?
O1 K1 Mn2 150.90(12) . 1_655 ?
O6 K1 Mn2 31.65(10) 1_655 1_655 ?
O2 K1 Mn2 147.63(12) . 1_655 ?
O5 K1 Mn2 32.06(9) 1_655 1_655 ?
O3 K1 Mn2 96.26(11) . 1_655 ?
O7 K1 Mn2 83.87(11) 1_655 1_655 ?
N3 K1 Mn2 42.24(11) 2_655 1_655 ?
O4 K1 Mn2 102.54(10) . 1_655 ?
O8 K1 Mn2 79.72(9) 1_655 1_655 ?
N4 K1 Mn2 136.60(13) 2_645 1_655 ?
O1 K1 Mn1 31.34(10) . . ?
O6 K1 Mn1 146.00(12) 1_655 . ?
O2 K1 Mn1 31.66(10) . . ?
O5 K1 Mn1 148.36(12) 1_655 . ?
O3 K1 Mn1 83.27(11) . . ?
O7 K1 Mn1 96.55(11) 1_655 . ?
N3 K1 Mn1 140.16(13) 2_655 . ?
O4 K1 Mn1 80.05(10) . . ?
O8 K1 Mn1 97.68(10) 1_655 . ?
N4 K1 Mn1 40.98(11) 2_645 . ?
Mn2 K1 Mn1 177.25(7) 1_655 . ?
C8 O1 Mn1 127.9(4) . . ?
C8 O1 K1 129.9(4) . . ?
Mn1 O1 K1 99.52(19) . . ?
C16 O2 Mn1 128.0(4) . . ?
C16 O2 K1 119.3(4) . . ?
Mn1 O2 K1 96.64(19) . . ?
C17 O3 C22 117.9(7) . . ?
C17 O3 K1 110.9(4) . . ?
C22 O3 K1 127.1(5) . . ?
C9 O4 C14 116.2(6) . . ?
C9 O4 K1 112.5(4) . . ?
C14 O4 K1 128.0(5) . . ?
C26 O5 Mn2 127.5(4) . . ?
C26 O5 K1 115.8(4) . 1_455 ?
Mn2 O5 K1 95.10(19) . 1_455 ?
C34 O6 Mn2 127.8(4) . . ?
C34 O6 K1 129.4(4) . 1_455 ?
Mn2 O6 K1 98.22(18) . 1_455 ?
C27 O7 C32 118.7(7) . . ?
C27 O7 K1 107.7(4) . 1_455 ?
C32 O7 K1 128.2(5) . 1_455 ?
C35 O8 C40 116.9(6) . . ?
C35 O8 K1 109.5(4) . 1_455 ?
C40 O8 K1 129.0(4) . 1_455 ?
C43 O9 H9 108.6 . . ?
C1 N1 Mn1 161.7(6) . . ?
C2 N2 Mn2 162.8(6) . . ?
C3 N3 Mn2 139.4(5) . 2_545 ?
C3 N3 K1 144.1(5) . 2_645 ?
Mn2 N3 K1 75.81(15) 2_545 2_645 ?
C4 N4 Mn1 139.6(6) . 2_655 ?
C4 N4 K1 145.9(5) . 2_655 ?
Mn1 N4 K1 73.62(16) 2_655 2_655 ?
C13 N7 C23 121.8(6) . . ?
C13 N7 Mn1 125.2(5) . . ?
C23 N7 Mn1 113.0(5) . . ?
C21 N8 C24 121.4(6) . . ?
C21 N8 Mn1 126.1(5) . . ?
C24 N8 Mn1 112.5(5) . . ?
C31 N9 C41 123.1(6) . . ?
C31 N9 Mn2 124.9(5) . . ?
C41 N9 Mn2 111.9(5) . . ?
C39 N10 C42 122.1(6) . . ?
C39 N10 Mn2 126.0(5) . . ?
C42 N10 Mn2 112.0(5) . . ?
N1 C1 Cr1 178.0(7) . . ?
N2 C2 Cr1 175.5(7) . . ?
N3 C3 Cr1 174.7(6) . . ?
N4 C4 Cr1 175.5(7) . . ?
N5 C5 Cr1 176.4(8) . . ?
N6 C6 Cr1 177.2(7) . . ?
C12 C7 C8 119.6(7) . . ?
C12 C7 C13 119.9(7) . . ?
C8 C7 C13 120.4(7) . . ?
O1 C8 C9 118.4(6) . . ?
O1 C8 C7 124.1(6) . . ?
C9 C8 C7 117.4(7) . . ?
C10 C9 O4 125.5(7) . . ?
C10 C9 C8 121.8(7) . . ?
O4 C9 C8 112.6(6) . . ?
C9 C10 C11 120.3(8) . . ?
C9 C10 H10A 119.8 . . ?
C11 C10 H10A 119.8 . . ?
C12 C11 C10 119.6(8) . . ?
C12 C11 H11 120.2 . . ?
C10 C11 H11 120.2 . . ?
C11 C12 C7 121.1(8) . . ?
C11 C12 H12 119.5 . . ?
C7 C12 H12 119.5 . . ?
N7 C13 C7 126.7(7) . . ?
N7 C13 H13 116.6 . . ?
C7 C13 H13 116.6 . . ?
O4 C14 H14A 109.5 . . ?
O4 C14 H14B 109.5 . . ?
H14A C14 H14B 109.5 . . ?
O4 C14 H14C 109.5 . . ?
H14A C14 H14C 109.5 . . ?
H14B C14 H14C 109.5 . . ?
C16 C15 C20 118.3(8) . . ?
C16 C15 C21 122.8(7) . . ?
C20 C15 C21 118.8(8) . . ?
O2 C16 C15 124.6(7) . . ?
O2 C16 C17 116.9(7) . . ?
C15 C16 C17 118.4(7) . . ?
O3 C17 C18 125.0(7) . . ?
O3 C17 C16 113.9(7) . . ?
C18 C17 C16 121.0(8) . . ?
C19 C18 C17 120.7(9) . . ?
C19 C18 H18 119.6 . . ?
C17 C18 H18 119.6 . . ?
C18 C19 C20 119.2(9) . . ?
C18 C19 H19 120.4 . . ?
C20 C19 H19 120.4 . . ?
C19 C20 C15 122.2(9) . . ?
C19 C20 H20 118.9 . . ?
C15 C20 H20 118.9 . . ?
N8 C21 C15 124.6(7) . . ?
N8 C21 H21 117.7 . . ?
C15 C21 H21 117.7 . . ?
O3 C22 H22A 109.5 . . ?
O3 C22 H22B 109.5 . . ?
H22A C22 H22B 109.5 . . ?
O3 C22 H22C 109.5 . . ?
H22A C22 H22C 109.5 . . ?
H22B C22 H22C 109.5 . . ?
N7 C23 C24 106.4(6) . . ?
N7 C23 H23A 110.4 . . ?
C24 C23 H23A 110.4 . . ?
N7 C23 H23B 110.4 . . ?
C24 C23 H23B 110.4 . . ?
H23A C23 H23B 108.6 . . ?
N8 C24 C23 106.1(6) . . ?
N8 C24 H24A 110.5 . . ?
C23 C24 H24A 110.5 . . ?
N8 C24 H24B 110.5 . . ?
C23 C24 H24B 110.5 . . ?
H24A C24 H24B 108.7 . . ?
C26 C25 C30 119.7(8) . . ?
C26 C25 C31 121.7(7) . . ?
C30 C25 C31 118.5(8) . . ?
O5 C26 C25 124.6(6) . . ?
O5 C26 C27 117.6(6) . . ?
C25 C26 C27 117.8(7) . . ?
C28 C27 O7 125.3(8) . . ?
C28 C27 C26 120.3(8) . . ?
O7 C27 C26 114.4(7) . . ?
C27 C28 C29 121.3(9) . . ?
C27 C28 H28 119.4 . . ?
C29 C28 H28 119.4 . . ?
C30 C29 C28 119.1(9) . . ?
C30 C29 H29 120.5 . . ?
C28 C29 H29 120.5 . . ?
C29 C30 C25 121.8(9) . . ?
C29 C30 H30 119.1 . . ?
C25 C30 H30 119.1 . . ?
N9 C31 C25 126.3(7) . . ?
N9 C31 H31 116.8 . . ?
C25 C31 H31 116.8 . . ?
O7 C32 H32A 109.5 . . ?
O7 C32 H32B 109.5 . . ?
H32A C32 H32B 109.5 . . ?
O7 C32 H32C 109.5 . . ?
H32A C32 H32C 109.5 . . ?
H32B C32 H32C 109.5 . . ?
C38 C33 C34 119.9(8) . . ?
C38 C33 C39 118.8(7) . . ?
C34 C33 C39 121.3(7) . . ?
O6 C34 C33 125.0(6) . . ?
O6 C34 C35 116.8(6) . . ?
C33 C34 C35 118.1(7) . . ?
O8 C35 C36 125.2(7) . . ?
O8 C35 C34 114.3(6) . . ?
C36 C35 C34 120.5(7) . . ?
C35 C36 C37 119.3(8) . . ?
C35 C36 H36 120.4 . . ?
C37 C36 H36 120.4 . . ?
C38 C37 C36 119.9(9) . . ?
C38 C37 H37 120.1 . . ?
C36 C37 H37 120.1 . . ?
C37 C38 C33 122.4(9) . . ?
C37 C38 H38 118.8 . . ?
C33 C38 H38 118.8 . . ?
N10 C39 C33 125.5(7) . . ?
N10 C39 H39 117.3 . . ?
C33 C39 H39 117.3 . . ?
O8 C40 H40A 109.5 . . ?
O8 C40 H40B 109.5 . . ?
H40A C40 H40B 109.5 . . ?
O8 C40 H40C 109.5 . . ?
H40A C40 H40C 109.5 . . ?
H40B C40 H40C 109.5 . . ?
N9 C41 C42 107.0(6) . . ?
N9 C41 H41A 110.3 . . ?
C42 C41 H41A 110.3 . . ?
N9 C41 H41B 110.3 . . ?
C42 C41 H41B 110.3 . . ?
H41A C41 H41B 108.6 . . ?
N10 C42 C41 107.4(6) . . ?
N10 C42 H42A 110.2 . . ?
C41 C42 H42A 110.2 . . ?
N10 C42 H42B 110.2 . . ?
C41 C42 H42B 110.2 . . ?
H42A C42 H42B 108.5 . . ?
O9 C43 H43A 112.3 . . ?
O9 C43 H43B 108.4 . . ?
H43A C43 H43B 109.5 . . ?
O9 C43 H43C 107.6 . . ?
H43A C43 H43C 109.5 . . ?
H43B C43 H43C 109.5 . . ?
C46 C45 H45A 108.9 . . ?
C46 C45 H45B 112.0 . . ?
H45A C45 H45B 109.5 . . ?
C46 C45 H45C 107.6 . . ?
H45A C45 H45C 109.5 . . ?
H45B C45 H45C 109.5 . . ?
N11 C46 C45 174(2) . . ?
C48 C47 H47A 97.2 . . ?
C48 C47 H47B 112.2 . . ?
H47A C47 H47B 109.5 . . ?
C48 C47 H47C 118.2 . . ?
H47A C47 H47C 109.5 . . ?
H47B C47 H47C 109.5 . . ?
N12 C48 C47 162(4) . . ?

loop_
_geom_bond_atom_site_label_1
_geom_bond_atom_site_label_2
_geom_bond_distance
_geom_bond_site_symmetry_2
_geom_bond_publ_flag
Cr1 C5 2.065(9) . ?
Cr1 C2 2.074(7) . ?
Cr1 C6 2.078(10) . ?
Cr1 C4 2.085(7) . ?
Cr1 C3 2.106(7) . ?
Cr1 C1 2.116(7) . ?
Mn1 O1 1.877(5) . ?
Mn1 O2 1.881(5) . ?
Mn1 N8 1.959(6) . ?
Mn1 N7 1.969(6) . ?
Mn1 N1 2.291(6) . ?
Mn1 N4 2.433(6) 2_645 ?
Mn1 K1 3.559(2) . ?
Mn2 O6 1.869(5) . ?
Mn2 O5 1.879(5) . ?
Mn2 N9 1.968(6) . ?
Mn2 N10 1.982(6) . ?
Mn2 N2 2.296(6) . ?
Mn2 N3 2.445(6) 2 ?
Mn2 K1 3.526(2) 1_455 ?
K1 O1 2.729(5) . ?
K1 O6 2.734(5) 1_655 ?
K1 O2 2.812(5) . ?
K1 O5 2.821(5) 1_655 ?
K1 O3 3.086(6) . ?
K1 O7 3.117(6) 1_655 ?
K1 N3 3.210(6) 2_655 ?
K1 O4 3.266(5) . ?
K1 O8 3.342(5) 1_655 ?
K1 N4 3.373(7) 2_645 ?
K1 Mn2 3.526(2) 1_655 ?
O1 C8 1.321(8) . ?
O2 C16 1.325(8) . ?
O3 C17 1.378(9) . ?
O3 C22 1.448(9) . ?
O4 C9 1.377(8) . ?
O4 C14 1.453(8) . ?
O5 C26 1.336(8) . ?
O5 K1 2.821(5) 1_455 ?
O6 C34 1.316(8) . ?
O6 K1 2.734(5) 1_455 ?
O7 C27 1.383(9) . ?
O7 C32 1.437(9) . ?
O7 K1 3.117(6) 1_455 ?
O8 C35 1.351(9) . ?
O8 C40 1.451(8) . ?
O8 K1 3.342(5) 1_455 ?
O9 C43 1.37(2) . ?
O9 H9 0.8200 . ?
N1 C1 1.135(8) . ?
N2 C2 1.156(8) . ?
N3 C3 1.155(8) . ?
N3 Mn2 2.445(6) 2_545 ?
N3 K1 3.210(6) 2_645 ?
N4 C4 1.148(8) . ?
N4 Mn1 2.433(6) 2_655 ?
N4 K1 3.373(7) 2_655 ?
N5 C5 1.146(10) . ?
N6 C6 1.149(10) . ?
N7 C13 1.274(9) . ?
N7 C23 1.481(8) . ?
N8 C21 1.300(10) . ?
N8 C24 1.484(9) . ?
N9 C31 1.282(10) . ?
N9 C41 1.490(9) . ?
N10 C39 1.280(9) . ?
N10 C42 1.496(9) . ?
N11 C46 1.35(2) . ?
N12 C48 1.20(4) . ?
C7 C12 1.404(11) . ?
C7 C8 1.428(10) . ?
C7 C13 1.467(11) . ?
C8 C9 1.417(9) . ?
C9 C10 1.361(11) . ?
C10 C11 1.408(13) . ?
C10 H10A 0.9300 . ?
C11 C12 1.373(13) . ?
C11 H11 0.9300 . ?
C12 H12 0.9300 . ?
C13 H13 0.9300 . ?
C14 H14A 0.9600 . ?
C14 H14B 0.9600 . ?
C14 H14C 0.9600 . ?
C15 C16 1.403(10) . ?
C15 C20 1.420(12) . ?
C15 C21 1.443(11) . ?
C16 C17 1.422(10) . ?
C17 C18 1.384(11) . ?
C18 C19 1.375(14) . ?
C18 H18 0.9300 . ?
C19 C20 1.375(15) . ?
C19 H19 0.9300 . ?
C20 H20 0.9300 . ?
C21 H21 0.9300 . ?
C22 H22A 0.9600 . ?
C22 H22B 0.9600 . ?
C22 H22C 0.9600 . ?
C23 C24 1.534(11) . ?
C23 H23A 0.9700 . ?
C23 H23B 0.9700 . ?
C24 H24A 0.9700 . ?
C24 H24B 0.9700 . ?
C25 C26 1.403(10) . ?
C25 C30 1.416(11) . ?
C25 C31 1.453(12) . ?
C26 C27 1.418(10) . ?
C27 C28 1.368(11) . ?
C28 C29 1.408(13) . ?
C28 H28 0.9300 . ?
C29 C30 1.334(13) . ?
C29 H29 0.9300 . ?
C30 H30 0.9300 . ?
C31 H31 0.9300 . ?
C32 H32A 0.9600 . ?
C32 H32B 0.9600 . ?
C32 H32C 0.9600 . ?
C33 C38 1.391(12) . ?
C33 C34 1.413(10) . ?
C33 C39 1.450(11) . ?
C34 C35 1.439(10) . ?
C35 C36 1.384(11) . ?
C36 C37 1.437(13) . ?
C36 H36 0.9300 . ?
C37 C38 1.346(13) . ?
C37 H37 0.9300 . ?
C38 H38 0.9300 . ?
C39 H39 0.9300 . ?
C40 H40A 0.9600 . ?
C40 H40B 0.9600 . ?
C40 H40C 0.9600 . ?
C41 C42 1.499(11) . ?
C41 H41A 0.9700 . ?
C41 H41B 0.9700 . ?
C42 H42A 0.9700 . ?
C42 H42B 0.9700 . ?
C43 H43A 0.9600 . ?
C43 H43B 0.9600 . ?
C43 H43C 0.9600 . ?
C45 C46 1.41(3) . ?
C45 H45A 0.9600 . ?
C45 H45B 0.9600 . ?
C45 H45C 0.9600 . ?
C47 C48 1.41(5) . ?
C47 H47A 0.9600 . ?
C47 H47B 0.9600 . ?
C47 H47C 0.9600 . ?
